data_8107167
loop_
_publ_author_name
'Yong, Wang'
'Bingheng, Wu'
'Jun, Yuan'
'Duanlin, Cao'
'Jianlong, Wang'
'Lizhen, Chen'

_publ_section_title
;
 Crystal structure of 1,2-bis(4,5-dinitro-1H-imidazol-1-yl)ethane,
 C8H6N8O8
;
_journal_issue 4
_journal_name_full 'Zeitschrift f\"ur Kristallographie - New Crystal Structures'
_journal_page_first 611
_journal_page_last 612
_journal_paper_doi 10.1515/ncrs-2022-0150
_journal_volume 237
_journal_year 2022
_chemical_absolute_configuration .
_chemical_formula_moiety 'C8 H6 N8 O8'
_chemical_formula_sum 'C8 H6 N8 O8'
_chemical_formula_weight 342.21
_space_group_crystal_system orthorhombic
_space_group_IT_number 19
_space_group_name_Hall 'P 2ac 2ab'
_space_group_name_H-M_alt 'P 21 21 21'
_atom_sites_solution_hydrogens geom
_atom_sites_solution_primary dual
_cell_angle_alpha 90
_cell_angle_beta 90
_cell_angle_gamma 90
_cell_formula_units_Z 4
_cell_length_a 6.7563(9)
_cell_length_b 7.2512(12)
_cell_length_c 25.884(3)
_cell_measurement_reflns_used 3617
_cell_measurement_temperature 170
_cell_measurement_theta_max 25.08
_cell_measurement_theta_min 3.22
_cell_volume 1268.1(3)
_computing_cell_refinement 'SAINT V8.40A (Bruker, 2019)'
_computing_data_reduction 'SAINT V8.40A (Bruker, 2019)'
_computing_molecular_graphics 'Olex2 1.5 (Dolomanov et al., 2009)'
_computing_publication_material 'Olex2 1.5 (Dolomanov et al., 2009)'
_computing_structure_refinement 'SHELXL 2018/3 (Sheldrick, 2015)'
_computing_structure_solution 'SHELXT 2014/5 (Sheldrick, 2014)'
_diffrn_ambient_temperature 170.00
_diffrn_measured_fraction_theta_full 0.993
_diffrn_measured_fraction_theta_max 0.992
_diffrn_measurement_device_type 'Bruker APEX-II CCD'
_diffrn_measurement_method '\f and \w scans'
_diffrn_radiation_type MoK\a
_diffrn_radiation_wavelength 0.71073
_diffrn_reflns_av_R_equivalents 0.0880
_diffrn_reflns_av_unetI/netI 0.0751
_diffrn_reflns_Laue_measured_fraction_full 0.993
_diffrn_reflns_Laue_measured_fraction_max 0.992
_diffrn_reflns_limit_h_max 7
_diffrn_reflns_limit_h_min -8
_diffrn_reflns_limit_k_max 8
_diffrn_reflns_limit_k_min -9
_diffrn_reflns_limit_l_max 32
_diffrn_reflns_limit_l_min -30
_diffrn_reflns_number 9675
_diffrn_reflns_point_group_measured_fraction_full 0.994
_diffrn_reflns_point_group_measured_fraction_max 0.992
_diffrn_reflns_theta_full 25.242
_diffrn_reflns_theta_max 26.433
_diffrn_reflns_theta_min 2.917
_diffrn_source_current 1.4
_diffrn_source_power 0.07
_diffrn_source_voltage 50.0
_diffrn_standards_number 0
_exptl_absorpt_coefficient_mu 0.162
_exptl_absorpt_correction_T_max 0.7454
_exptl_absorpt_correction_T_min 0.4309
_exptl_absorpt_correction_type multi-scan
_exptl_absorpt_process_details
;
SADABS-2016/2 (Bruker,2016/2) was used for absorption correction.
wR2(int) was 0.1308 before and 0.0770 after correction.
The Ratio of minimum to maximum transmission is 0.5781.
The \l/2 correction factor is Not present.
;
_exptl_crystal_colour colourless
_exptl_crystal_colour_primary colourless
_exptl_crystal_density_diffrn 1.792
_exptl_crystal_description block
_exptl_crystal_F_000 696
_exptl_crystal_size_max 0.15
_exptl_crystal_size_mid 0.07
_exptl_crystal_size_min 0.04
_refine_diff_density_max 0.248
_refine_diff_density_min -0.315
_refine_diff_density_rms 0.066
_refine_ls_abs_structure_details
;
 Refined as an inversion twin.
;
_refine_ls_abs_structure_Flack -3(3)
_refine_ls_extinction_coef .
_refine_ls_extinction_method none
_refine_ls_goodness_of_fit_ref 1.080
_refine_ls_hydrogen_treatment constr
_refine_ls_matrix_type full
_refine_ls_number_parameters 218
_refine_ls_number_reflns 2589
_refine_ls_number_restraints 0
_refine_ls_restrained_S_all 1.080
_refine_ls_R_factor_all 0.0710
_refine_ls_R_factor_gt 0.0473
_refine_ls_shift/su_max 0.000
_refine_ls_shift/su_mean 0.000
_refine_ls_structure_factor_coef Fsqd
_refine_ls_weighting_details 'w=1/[\s^2^(Fo^2^)+(0.0275P)^2^+0.6975P] where P=(Fo^2^+2Fc^2^)/3'
_refine_ls_weighting_scheme calc
_refine_ls_wR_factor_gt 0.0984
_refine_ls_wR_factor_ref 0.1170
_reflns_Friedel_coverage 0.686
_reflns_Friedel_fraction_full 0.996
_reflns_Friedel_fraction_max 0.992
_reflns_number_gt 2044
_reflns_number_total 2589
_reflns_threshold_expression 'I > 2\s(I)'
_cod_data_source_file suppl_j_ncrs-2022-0150_suppl.cif
_cod_data_source_block 1291_0m
_cod_database_code 8107167
_shelx_space_group_comment
;
The symmetry employed for this shelxl refinement is uniquely defined
by the following loop, which should always be used as a source of
symmetry information in preference to the above space-group names.
They are only intended as comments.
;
_shelx_estimated_absorpt_t_max 0.994
_shelx_estimated_absorpt_t_min 0.976
_olex2_refinement_description
;
1. Twinned data refinement
 Scales: 4(3)
 -3(3)
2. Fixed Uiso
 At 1.2 times of:
  All C(H) groups, All C(H,H) groups
3.a Secondary CH2 refined with riding coordinates:
 C4(H4A,H4B), C5(H5A,H5B)
3.b Aromatic/amide H refined with riding coordinates:
 C1(H1), C8(H8)
;

loop_
_space_group_symop_operation_xyz
'x, y, z'
'-x+1/2, -y, z+1/2'
'-x, y+1/2, -z+1/2'
'x+1/2, -y+1/2, -z'

loop_
_atom_site_label
_atom_site_type_symbol
_atom_site_fract_x
_atom_site_fract_y
_atom_site_fract_z
_atom_site_U_iso_or_equiv
_atom_site_adp_type
_atom_site_occupancy
_atom_site_site_symmetry_order
_atom_site_calc_flag
_atom_site_refinement_flags_posn
_atom_site_refinement_flags_adp
_atom_site_refinement_flags_occupancy
_atom_site_disorder_assembly
_atom_site_disorder_group
O1 O 0.2743(5) 0.2916(5) 0.48509(12) 0.0368(8) Uani 1 1 d . . . A -1
O2 O 0.4950(5) 0.4987(5) 0.50361(12) 0.0446(9) Uani 1 1 d . . . A -1
O3 O 0.7068(5) 0.7629(7) 0.42673(18) 0.0722(14) Uani 1 1 d . . . . .
O4 O 0.5122(6) 0.9274(6) 0.47318(18) 0.0684(13) Uani 1 1 d . . . B -1
O5 O 0.4961(5) 0.2121(5) 0.38525(12) 0.0406(8) Uani 1 1 d . . . . .
O6 O 0.6119(4) 0.0237(5) 0.32811(13) 0.0413(8) Uani 1 1 d . . . . .
O7 O 0.6130(4) 0.1753(6) 0.23068(12) 0.0521(10) Uani 1 1 d . . . . .
O8 O 0.3949(5) 0.0355(5) 0.18278(13) 0.0471(9) Uani 1 1 d . . . . .
N1 N 0.5446(5) 0.8081(6) 0.44187(16) 0.0357(9) Uani 1 1 d . . . . .
N2 N 0.3581(5) 0.4366(5) 0.47752(13) 0.0294(8) Uani 1 1 d . . . A -1
N3 N 0.1336(5) 0.5227(4) 0.40404(12) 0.0234(7) Uani 1 1 d . . . . .
N4 N 0.2710(5) 0.7910(5) 0.38133(14) 0.0293(8) Uani 1 1 d . . . . .
N5 N 0.1296(5) 0.1981(5) 0.33184(12) 0.0231(7) Uani 1 1 d . . . . .
N6 N 0.1064(5) 0.1908(6) 0.24530(13) 0.0346(9) Uani 1 1 d . . . . .
N7 N 0.4866(5) 0.1300(5) 0.34495(13) 0.0278(8) Uani 1 1 d . . . . .
N8 N 0.4451(5) 0.1192(6) 0.22178(14) 0.0351(9) Uani 1 1 d . . . . .
C1 C 0.1274(6) 0.6692(6) 0.37223(15) 0.0262(9) Uani 1 1 d . . . . .
H1 H 0.030609 0.684333 0.345953 0.031 Uiso 1 1 calc R U . . .
C2 C 0.3722(6) 0.7141(6) 0.42056(15) 0.0252(9) Uani 1 1 d . . . . .
C3 C 0.2963(6) 0.5520(6) 0.43599(15) 0.0238(9) Uani 1 1 d . . . . .
C4 C -0.0153(6) 0.3762(6) 0.40475(16) 0.0272(9) Uani 1 1 d . . . . .
H4A H -0.128576 0.414793 0.383035 0.033 Uiso 1 1 calc R U . . .
H4B H -0.064496 0.361850 0.440557 0.033 Uiso 1 1 calc R U . . .
C5 C 0.0573(6) 0.1913(6) 0.38589(16) 0.0260(9) Uani 1 1 d . . . . .
H5A H 0.165845 0.148523 0.408616 0.031 Uiso 1 1 calc R U . . .
H5B H -0.051883 0.100686 0.388304 0.031 Uiso 1 1 calc R U . . .
C6 C 0.3145(5) 0.1582(6) 0.31236(16) 0.0257(9) Uani 1 1 d . . . . .
C7 C 0.2948(6) 0.1542(6) 0.26058(15) 0.0271(10) Uani 1 1 d . . . . .
C8 C 0.0118(6) 0.2155(6) 0.28979(16) 0.0322(10) Uani 1 1 d . . . . .
H8 H -0.125494 0.242814 0.291899 0.039 Uiso 1 1 calc R U . . .

loop_
_atom_site_aniso_label
_atom_site_aniso_U_11
_atom_site_aniso_U_22
_atom_site_aniso_U_33
_atom_site_aniso_U_23
_atom_site_aniso_U_13
_atom_site_aniso_U_12
O1 0.0486(18) 0.0350(19) 0.0268(16) 0.0088(14) -0.0036(14) -0.0012(16)
O2 0.0451(18) 0.052(2) 0.0367(19) 0.0028(16) -0.0209(16) 0.0023(18)
O3 0.0311(19) 0.107(4) 0.079(3) -0.031(3) -0.0005(18) -0.010(2)
O4 0.063(2) 0.061(3) 0.081(3) -0.040(3) -0.023(2) 0.005(2)
O5 0.0394(17) 0.057(2) 0.0259(17) -0.0052(16) -0.0092(14) -0.0042(18)
O6 0.0275(15) 0.057(2) 0.0388(19) 0.0056(17) 0.0024(14) 0.0052(16)
O7 0.0288(16) 0.104(3) 0.0231(16) -0.0014(19) 0.0019(14) -0.013(2)
O8 0.0494(19) 0.065(2) 0.0272(17) -0.0161(17) 0.0035(16) -0.0059(18)
N1 0.037(2) 0.036(2) 0.034(2) 0.0013(19) -0.0095(17) -0.0036(18)
N2 0.0311(18) 0.036(2) 0.0209(18) 0.0008(17) -0.0042(15) 0.0039(17)
N3 0.0234(15) 0.0272(19) 0.0196(17) 0.0006(15) -0.0017(14) 0.0024(15)
N4 0.0323(18) 0.0276(19) 0.0280(19) 0.0039(17) -0.0030(15) -0.0015(17)
N5 0.0247(15) 0.0299(18) 0.0146(15) 0.0002(14) 0.0006(13) -0.0027(16)
N6 0.0260(17) 0.054(3) 0.0236(19) 0.0005(18) -0.0032(15) -0.0043(19)
N7 0.0233(17) 0.035(2) 0.0254(19) 0.0088(17) 0.0053(15) -0.0011(16)
N8 0.031(2) 0.049(2) 0.026(2) 0.0009(19) 0.0009(15) -0.0014(17)
C1 0.0276(19) 0.029(2) 0.022(2) 0.0030(18) -0.0019(17) 0.0018(18)
C2 0.0255(19) 0.028(2) 0.022(2) -0.0034(18) -0.0031(16) 0.0006(19)
C3 0.029(2) 0.024(2) 0.0183(19) -0.0006(17) -0.0058(16) 0.0038(17)
C4 0.026(2) 0.032(2) 0.024(2) 0.0019(19) 0.0016(17) -0.0050(18)
C5 0.030(2) 0.029(2) 0.019(2) 0.0018(18) 0.0024(16) -0.0041(17)
C6 0.0202(18) 0.029(2) 0.028(2) -0.0007(19) -0.0028(16) -0.0013(16)
C7 0.0274(19) 0.040(3) 0.0139(18) -0.0033(18) 0.0009(16) -0.0057(18)
C8 0.024(2) 0.049(3) 0.024(2) 0.003(2) -0.0013(17) -0.002(2)

loop_
_atom_type_symbol
_atom_type_description
_atom_type_scat_dispersion_real
_atom_type_scat_dispersion_imag
_atom_type_scat_source
C C 0.0033 0.0016 'International Tables Vol C Tables 4.2.6.8 and 6.1.1.4'
H H 0.0000 0.0000 'International Tables Vol C Tables 4.2.6.8 and 6.1.1.4'
N N 0.0061 0.0033 'International Tables Vol C Tables 4.2.6.8 and 6.1.1.4'
O O 0.0106 0.0060 'International Tables Vol C Tables 4.2.6.8 and 6.1.1.4'
